data_4073183
loop_
_publ_author_name
'Vidyaratne, Indu'
'Scott, Jennifer'
'Gambarotta, Sandro'
'Duchateau, Robbert'

_publ_section_title
;
 Reactivity of Chromium Complexes of a Bis(imino)pyridine Ligand:&#x00A0;
 Highly Active Ethylene Polymerization Catalysts Carrying the Metal in a
 Formally Low Oxidation State
;
_journal_issue 13
_journal_name_full Organometallics
_journal_page_first 3201
_journal_paper_doi 10.1021/om0701423
_journal_volume 26
_journal_year 2007
_chemical_formula_sum 'C35 H48.5 Cr N3 O0.25'
_chemical_formula_weight 567.27
_chemical_name_systematic
;

 ?

;
_space_group_IT_number 15
_symmetry_cell_setting monoclinic
_symmetry_space_group_name_Hall '-C 2yc'
_symmetry_space_group_name_H-M 'C 1 2/c 1'
_atom_sites_solution_hydrogens geom
_atom_sites_solution_primary direct
_atom_sites_solution_secondary difmap
_audit_creation_method SHELXL-97
_cell_angle_alpha 90.00
_cell_angle_beta 126.86(15)
_cell_angle_gamma 90.00
_cell_formula_units_Z 8
_cell_length_a 27.8(3)
_cell_length_b 14.95(14)
_cell_length_c 21.6(2)
_cell_measurement_reflns_used 287
_cell_measurement_temperature 208(2)
_cell_measurement_theta_max 24.36
_cell_measurement_theta_min 1.64
_cell_volume 7183(12)
_computing_cell_refinement 'SMART, Bruker (2000)'
_computing_data_collection 'SMART, Bruker (2000)'
_computing_data_reduction 'XPREP, Bruker (2000)'
_computing_molecular_graphics 'SHELXTL, Bruker (2000)'
_computing_publication_material 'SHELXTL, Bruker (2000)'
_computing_structure_refinement 'SHELXL-97 (Sheldrick, 1997)'
_computing_structure_solution 'SHELXS-97 (Sheldrick, 1990)'
_diffrn_ambient_temperature 208(2)
_diffrn_measured_fraction_theta_full 0.949
_diffrn_measured_fraction_theta_max 0.949
_diffrn_measurement_device_type 'CCD area detector'
_diffrn_measurement_method 'phi and omega scans'
_diffrn_radiation_monochromator graphite
_diffrn_radiation_source 'fine-focus sealed tube'
_diffrn_radiation_type MoK\a
_diffrn_radiation_wavelength 0.71073
_diffrn_reflns_av_R_equivalents 0.0642
_diffrn_reflns_av_sigmaI/netI 0.0825
_diffrn_reflns_limit_h_max 30
_diffrn_reflns_limit_h_min -32
_diffrn_reflns_limit_k_max 17
_diffrn_reflns_limit_k_min -17
_diffrn_reflns_limit_l_max 23
_diffrn_reflns_limit_l_min -24
_diffrn_reflns_number 15495
_diffrn_reflns_theta_full 24.36
_diffrn_reflns_theta_max 24.36
_diffrn_reflns_theta_min 1.83
_diffrn_standards_decay_% <1
_exptl_absorpt_coefficient_mu 0.343
_exptl_absorpt_correction_T_max 0.9932
_exptl_absorpt_correction_T_min 0.9831
_exptl_absorpt_correction_type multi-scan
_exptl_absorpt_process_details 'SADABS, Bruker (2000)'
_exptl_crystal_colour dark_brown
_exptl_crystal_density_diffrn 1.048
_exptl_crystal_density_meas ?
_exptl_crystal_density_method 'not measured'
_exptl_crystal_description plates
_exptl_crystal_F_000 2444
_exptl_crystal_size_max 0.05
_exptl_crystal_size_mid 0.02
_exptl_crystal_size_min 0.02
_refine_diff_density_max 0.531
_refine_diff_density_min -0.273
_refine_diff_density_rms 0.062
_refine_ls_extinction_method none
_refine_ls_goodness_of_fit_ref 1.038
_refine_ls_hydrogen_treatment constr
_refine_ls_matrix_type full
_refine_ls_number_parameters 367
_refine_ls_number_reflns 5594
_refine_ls_number_restraints 0
_refine_ls_restrained_S_all 1.038
_refine_ls_R_factor_all 0.1004
_refine_ls_R_factor_gt 0.0650
_refine_ls_shift/su_max 0.001
_refine_ls_shift/su_mean 0.001
_refine_ls_structure_factor_coef Fsqd
_refine_ls_weighting_details 'calc w=1/[\s^2^(Fo^2^)+(0.0911P)^2^+0.5685P] where P=(Fo^2^+2Fc^2^)/3'
_refine_ls_weighting_scheme calc
_refine_ls_wR_factor_gt 0.1507
_refine_ls_wR_factor_ref 0.1673
_reflns_number_gt 3965
_reflns_number_total 5594
_reflns_threshold_expression >2sigma(I)
_cod_data_source_file om0701423-file001.cif
_cod_data_source_block sg2718
_cod_depositor_comments
;
The following automatic conversions were performed:

'_symmetry_cell_setting' value 'Monoclinic' changed to 'monoclinic'
according to /home/saulius/struct/CIF-dictionaries/cif_core.dic
dictionary named 'cif_core.dic' version 2.4.1 from 2010-06-29.

Automatic conversion script
Id: cif_fix_values 1715 2011-07-08 13:25:40Z adriana 

The following automatic conversions were performed:

'_exptl_crystal_density_meas' value 'n/a' was changed to '?' - the
value is perceived as not measured.

Automatic conversion script
Id: cif_fix_values 3008 2015-01-20 13:52:24Z robertas 
;
_cod_original_cell_volume 7190(117)
_cod_original_sg_symbol_H-M C2/c
_cod_original_formula_sum 'C35 H48.50 Cr N3 O0.25'
_cod_database_code 4073183

loop_
_symmetry_equiv_pos_as_xyz
'x, y, z'
'-x, y, -z+1/2'
'x+1/2, y+1/2, z'
'-x+1/2, y+1/2, -z+1/2'
'-x, -y, -z'
'x, -y, z-1/2'
'-x+1/2, -y+1/2, -z'
'x+1/2, -y+1/2, z-1/2'

loop_
_atom_site_label
_atom_site_type_symbol
_atom_site_fract_x
_atom_site_fract_y
_atom_site_fract_z
_atom_site_U_iso_or_equiv
_atom_site_adp_type
_atom_site_occupancy
_atom_site_symmetry_multiplicity
_atom_site_calc_flag
_atom_site_refinement_flags
Cr1 Cr 0.66258(2) 0.61753(3) 0.78408(3) 0.02397(19) Uani 1 1 d .
N1 N 0.66481(15) 0.6676(2) 0.70270(19) 0.0444(8) Uani 1 1 d .
N2 N 0.61718(14) 0.5295(2) 0.70846(18) 0.0416(8) Uani 1 1 d .
N3 N 0.64657(15) 0.5414(2) 0.8419(2) 0.0442(8) Uani 1 1 d .
C1 C 0.6338(2) 0.6432(3) 0.5657(3) 0.0623(13) Uani 1 1 d .
H1A H 0.6550 0.6990 0.5751 0.093 Uiso 1 1 calc R
H1B H 0.5922 0.6497 0.5210 0.093 Uiso 1 1 calc R
H1C H 0.6526 0.5960 0.5561 0.093 Uiso 1 1 calc R
C2 C 0.63652(19) 0.6192(3) 0.6366(3) 0.0475(10) Uani 1 1 d .
C3 C 0.60768(17) 0.5375(2) 0.6377(2) 0.0432(10) Uani 1 1 d .
C4 C 0.57309(18) 0.4716(3) 0.5801(3) 0.0504(11) Uani 1 1 d .
H4A H 0.5667 0.4755 0.5323 0.061 Uiso 1 1 calc R
C5 C 0.54843(19) 0.4006(3) 0.5951(3) 0.0547(12) Uani 1 1 d .
H5A H 0.5255 0.3566 0.5571 0.066 Uiso 1 1 calc R
C6 C 0.55803(18) 0.3947(3) 0.6675(3) 0.0488(11) Uani 1 1 d .
H6A H 0.5408 0.3476 0.6770 0.059 Uiso 1 1 calc R
C7 C 0.59362(18) 0.4600(2) 0.7250(2) 0.0427(10) Uani 1 1 d .
C8 C 0.61182(18) 0.4687(2) 0.8040(2) 0.0446(10) Uani 1 1 d .
C9 C 0.5937(2) 0.4023(3) 0.8385(3) 0.0659(14) Uani 1 1 d .
H9A H 0.6101 0.4203 0.8908 0.099 Uiso 1 1 calc R
H9B H 0.6090 0.3436 0.8394 0.099 Uiso 1 1 calc R
H9C H 0.5501 0.3999 0.8075 0.099 Uiso 1 1 calc R
C10 C 0.65455(19) 0.8318(3) 0.6845(3) 0.0537(11) Uani 1 1 d .
C11 C 0.6795(2) 0.9150(3) 0.6863(3) 0.0593(12) Uani 1 1 d .
H11A H 0.6556 0.9668 0.6696 0.071 Uiso 1 1 calc R
C12 C 0.7392(2) 0.9216(3) 0.7125(3) 0.0601(12) Uani 1 1 d .
H12A H 0.7555 0.9777 0.7149 0.072 Uiso 1 1 calc R
C13 C 0.7743(2) 0.8456(3) 0.7349(3) 0.0553(12) Uani 1 1 d .
H13A H 0.8143 0.8508 0.7520 0.066 Uiso 1 1 calc R
C14 C 0.7512(2) 0.7597(3) 0.7325(3) 0.0501(11) Uani 1 1 d .
C15 C 0.69106(18) 0.7539(3) 0.7062(2) 0.0445(10) Uani 1 1 d .
C16 C 0.5896(2) 0.8289(3) 0.6593(3) 0.0724(15) Uani 1 1 d .
H16A H 0.5827 0.7674 0.6693 0.087 Uiso 1 1 calc R
C17 C 0.5424(3) 0.8463(7) 0.5718(4) 0.134(3) Uani 1 1 d .
H17A H 0.5485 0.8045 0.5428 0.202 Uiso 1 1 calc R
H17B H 0.5468 0.9070 0.5599 0.202 Uiso 1 1 calc R
H17C H 0.5024 0.8385 0.5579 0.202 Uiso 1 1 calc R
C18 C 0.5816(3) 0.8910(5) 0.7078(5) 0.119(3) Uani 1 1 d .
H18A H 0.6116 0.8775 0.7621 0.178 Uiso 1 1 calc R
H18B H 0.5418 0.8829 0.6944 0.178 Uiso 1 1 calc R
H18C H 0.5863 0.9525 0.6979 0.178 Uiso 1 1 calc R
C19 C 0.7928(2) 0.6765(3) 0.7595(3) 0.0588(12) Uani 1 1 d .
H19A H 0.7688 0.6227 0.7512 0.071 Uiso 1 1 calc R
C20 C 0.8174(3) 0.6655(4) 0.7129(4) 0.0950(19) Uani 1 1 d .
H20A H 0.7842 0.6617 0.6583 0.143 Uiso 1 1 calc R
H20B H 0.8412 0.6113 0.7290 0.143 Uiso 1 1 calc R
H20C H 0.8424 0.7166 0.7219 0.143 Uiso 1 1 calc R
C21 C 0.8464(2) 0.6827(4) 0.8477(3) 0.0800(16) Uani 1 1 d .
H21A H 0.8308 0.6881 0.8774 0.120 Uiso 1 1 calc R
H21B H 0.8708 0.7346 0.8569 0.120 Uiso 1 1 calc R
H21C H 0.8709 0.6291 0.8635 0.120 Uiso 1 1 calc R
C22 C 0.6382(2) 0.6068(3) 0.9418(3) 0.0548(11) Uani 1 1 d .
C23 C 0.6627(3) 0.6166(3) 1.0215(3) 0.0668(13) Uani 1 1 d .
H23A H 0.6419 0.6512 1.0348 0.080 Uiso 1 1 calc R
C24 C 0.7164(3) 0.5764(4) 1.0793(3) 0.0708(15) Uani 1 1 d .
H24A H 0.7309 0.5818 1.1312 0.085 Uiso 1 1 calc R
C25 C 0.7492(2) 0.5275(3) 1.0608(3) 0.0666(13) Uani 1 1 d .
H25A H 0.7864 0.5025 1.1006 0.080 Uiso 1 1 calc R
C26 C 0.7270(2) 0.5153(3) 0.9826(3) 0.0580(12) Uani 1 1 d .
C27 C 0.6701(2) 0.5541(3) 0.9233(3) 0.0478(10) Uani 1 1 d .
C28 C 0.5798(2) 0.6566(4) 0.8785(3) 0.0712(14) Uani 1 1 d .
H28A H 0.5713 0.6419 0.8282 0.085 Uiso 1 1 calc R
C29 C 0.5863(3) 0.7590(4) 0.8878(5) 0.131(3) Uani 1 1 d .
H29A H 0.6205 0.7781 0.8897 0.197 Uiso 1 1 calc R
H29B H 0.5924 0.7761 0.9354 0.197 Uiso 1 1 calc R
H29C H 0.5500 0.7872 0.8443 0.197 Uiso 1 1 calc R
C30 C 0.5250(3) 0.6273(4) 0.8743(4) 0.096(2) Uani 1 1 d .
H30A H 0.5201 0.5630 0.8673 0.144 Uiso 1 1 calc R
H30B H 0.4892 0.6567 0.8311 0.144 Uiso 1 1 calc R
H30C H 0.5310 0.6435 0.9219 0.144 Uiso 1 1 calc R
C31 C 0.7651(2) 0.4644(4) 0.9639(3) 0.0709(14) Uani 1 1 d .
H31A H 0.7426 0.4661 0.9070 0.085 Uiso 1 1 calc R
C32 C 0.8256(3) 0.5109(5) 0.9989(4) 0.115(2) Uani 1 1 d .
H32A H 0.8186 0.5730 0.9828 0.172 Uiso 1 1 calc R
H32B H 0.8463 0.4813 0.9812 0.172 Uiso 1 1 calc R
H32C H 0.8500 0.5077 1.0548 0.172 Uiso 1 1 calc R
C33 C 0.7734(3) 0.3653(4) 0.9872(4) 0.108(2) Uani 1 1 d .
H33A H 0.7343 0.3377 0.9629 0.162 Uiso 1 1 calc R
H33B H 0.7964 0.3607 1.0430 0.162 Uiso 1 1 calc R
H33C H 0.7947 0.3349 0.9706 0.162 Uiso 1 1 calc R
C34 C 0.7116(2) 0.7087(3) 0.8642(3) 0.0645(13) Uani 1 1 d .
H34A H 0.7226 0.6873 0.9135 0.097 Uiso 1 1 calc R
H34B H 0.6886 0.7635 0.8504 0.097 Uiso 1 1 calc R
H34C H 0.7477 0.7202 0.8682 0.097 Uiso 1 1 calc R
C35 C 0.4603(8) 0.1705(11) 0.6197(11) 0.137(6) Uani 0.50 1 d P
H35A H 0.4461 0.1233 0.5817 0.206 Uiso 0.50 1 calc PR
H35B H 0.4948 0.1998 0.6277 0.206 Uiso 0.50 1 calc PR
H35C H 0.4284 0.2139 0.6013 0.206 Uiso 0.50 1 calc PR
C36 C 0.4755(9) 0.1369(11) 0.6838(12) 0.156(8) Uani 0.50 1 d P
H36A H 0.4394 0.1082 0.6726 0.187 Uiso 0.50 1 calc PR
H36B H 0.5039 0.0886 0.6964 0.187 Uiso 0.50 1 calc PR
O1 O 0.5000 0.1843(7) 0.7500 0.080(3) Uani 0.50 2 d SP

loop_
_atom_site_aniso_label
_atom_site_aniso_U_11
_atom_site_aniso_U_22
_atom_site_aniso_U_33
_atom_site_aniso_U_23
_atom_site_aniso_U_13
_atom_site_aniso_U_12
Cr1 0.0279(3) 0.0209(3) 0.0248(3) -0.0040(2) 0.0167(3) -0.0062(2)
N1 0.051(2) 0.0423(18) 0.043(2) -0.0042(16) 0.0303(18) -0.0067(16)
N2 0.044(2) 0.0404(18) 0.041(2) -0.0066(14) 0.0260(17) -0.0083(14)
N3 0.051(2) 0.0420(18) 0.044(2) -0.0040(15) 0.0307(18) -0.0053(16)
C1 0.073(3) 0.065(3) 0.058(3) 0.001(2) 0.044(3) -0.006(2)
C2 0.052(3) 0.041(2) 0.050(3) -0.002(2) 0.031(2) -0.002(2)
C3 0.040(2) 0.045(2) 0.039(3) -0.0008(18) 0.021(2) 0.0033(18)
C4 0.051(3) 0.050(2) 0.047(3) -0.004(2) 0.028(2) 0.000(2)
C5 0.051(3) 0.046(3) 0.059(3) -0.011(2) 0.029(3) -0.007(2)
C6 0.047(2) 0.039(2) 0.062(3) -0.004(2) 0.033(2) -0.0035(18)
C7 0.042(2) 0.034(2) 0.051(3) -0.0008(18) 0.027(2) 0.0010(17)
C8 0.043(2) 0.037(2) 0.052(3) -0.0004(18) 0.027(2) -0.0021(18)
C9 0.079(3) 0.059(3) 0.069(3) -0.010(2) 0.049(3) -0.024(2)
C10 0.055(3) 0.053(3) 0.055(3) 0.004(2) 0.033(3) -0.003(2)
C11 0.073(3) 0.041(2) 0.071(4) 0.005(2) 0.047(3) 0.001(2)
C12 0.078(3) 0.044(2) 0.072(3) -0.005(2) 0.053(3) -0.014(2)
C13 0.061(3) 0.048(2) 0.072(3) -0.009(2) 0.048(3) -0.012(2)
C14 0.063(3) 0.045(2) 0.056(3) -0.003(2) 0.043(3) -0.007(2)
C15 0.053(3) 0.040(2) 0.045(3) 0.0032(18) 0.032(2) -0.0031(19)
C16 0.065(3) 0.051(3) 0.102(5) 0.006(3) 0.051(4) -0.001(2)
C17 0.058(4) 0.193(8) 0.115(6) 0.010(6) 0.032(4) 0.009(5)
C18 0.108(5) 0.110(5) 0.179(8) -0.023(5) 0.108(6) -0.008(4)
C19 0.056(3) 0.047(3) 0.080(4) -0.007(2) 0.044(3) -0.006(2)
C20 0.088(4) 0.093(4) 0.116(5) -0.015(4) 0.068(4) 0.017(3)
C21 0.082(4) 0.063(3) 0.089(4) 0.004(3) 0.048(4) 0.008(3)
C22 0.075(3) 0.047(2) 0.060(3) -0.004(2) 0.049(3) -0.006(2)
C23 0.094(4) 0.058(3) 0.066(3) -0.008(3) 0.057(3) -0.008(3)
C24 0.097(4) 0.070(3) 0.054(3) -0.011(3) 0.050(4) -0.025(3)
C25 0.072(3) 0.069(3) 0.049(3) 0.003(2) 0.032(3) -0.013(3)
C26 0.069(3) 0.055(3) 0.050(3) 0.002(2) 0.036(3) -0.006(2)
C27 0.058(3) 0.042(2) 0.050(3) -0.003(2) 0.036(2) -0.009(2)
C28 0.086(4) 0.078(3) 0.069(4) 0.003(3) 0.057(3) 0.013(3)
C29 0.119(5) 0.085(5) 0.224(9) 0.053(5) 0.122(6) 0.029(4)
C30 0.064(4) 0.079(4) 0.117(5) 0.000(3) 0.040(4) -0.003(3)
C31 0.060(3) 0.089(4) 0.060(3) 0.006(3) 0.034(3) 0.011(3)
C32 0.086(5) 0.114(5) 0.157(7) 0.022(5) 0.080(5) 0.010(4)
C33 0.123(5) 0.076(4) 0.135(6) -0.006(4) 0.083(5) 0.008(4)
C34 0.082(3) 0.051(3) 0.064(3) -0.015(2) 0.046(3) -0.027(2)
C35 0.160(14) 0.109(12) 0.135(15) -0.063(11) 0.084(13) -0.099(11)
C36 0.183(18) 0.097(12) 0.149(18) 0.006(12) 0.079(16) -0.056(12)
O1 0.072(7) 0.074(7) 0.043(6) 0.000 0.007(5) 0.000

loop_
_atom_type_symbol
_atom_type_description
_atom_type_scat_dispersion_real
_atom_type_scat_dispersion_imag
_atom_type_scat_source
C C 0.0033 0.0016 'International Tables Vol C Tables 4.2.6.8 and 6.1.1.4'
H H 0.0000 0.0000 'International Tables Vol C Tables 4.2.6.8 and 6.1.1.4'
N N 0.0061 0.0033 'International Tables Vol C Tables 4.2.6.8 and 6.1.1.4'
O O 0.0106 0.0060 'International Tables Vol C Tables 4.2.6.8 and 6.1.1.4'
Cr Cr 0.3209 0.6236 'International Tables Vol C Tables 4.2.6.8 and 6.1.1.4'

loop_
_geom_angle_atom_site_label_1
_geom_angle_atom_site_label_2
_geom_angle_atom_site_label_3
_geom_angle
_geom_angle_site_symmetry_3
N2 Cr1 N3 81.7(8) .
N2 Cr1 N1 81.4(7) .
N3 Cr1 N1 163.11(15) .
N2 Cr1 C34 178.96(18) .
N3 Cr1 C34 98.3(8) .
N1 Cr1 C34 98.6(7) .
C2 N1 C15 118.8(6) .
C2 N1 Cr1 115.8(7) .
C15 N1 Cr1 125.3(4) .
C7 N2 C3 122.7(4) .
C7 N2 Cr1 118.4(7) .
C3 N2 Cr1 118.8(6) .
C8 N3 C27 118.0(4) .
C8 N3 Cr1 116.0(7) .
C27 N3 Cr1 126.0(5) .
N1 C2 C3 113.8(6) .
N1 C2 C1 125.5(7) .
C3 C2 C1 120.8(4) .
N2 C3 C4 119.2(6) .
N2 C3 C2 110.1(4) .
C4 C3 C2 130.7(7) .
C5 C4 C3 119.4(8) .
C4 C5 C6 120.3(4) .
C7 C6 C5 119.6(6) .
N2 C7 C6 118.7(8) .
N2 C7 C8 110.4(5) .
C6 C7 C8 130.9(5) .
N3 C8 C7 113.4(4) .
N3 C8 C9 124.1(7) .
C7 C8 C9 122.5(5) .
C11 C10 C15 118.0(8) .
C11 C10 C16 119.0(5) .
C15 C10 C16 122.9(5) .
C12 C11 C10 121.0(5) .
C13 C12 C11 120.1(6) .
C12 C13 C14 121.4(8) .
C15 C14 C13 118.0(5) .
C15 C14 C19 122.5(6) .
C13 C14 C19 119.5(8) .
C14 C15 C10 121.4(6) .
C14 C15 N1 120.6(4) .
C10 C15 N1 118.0(8) .
C18 C16 C10 111.4(5) .
C18 C16 C17 112.0(9) .
C10 C16 C17 112.5(6) .
C20 C19 C14 111.3(6) .
C20 C19 C21 109.5(10) .
C14 C19 C21 111.1(5) .
C27 C22 C23 118.2(6) .
C27 C22 C28 121.4(8) .
C23 C22 C28 120.3(5) .
C24 C23 C22 121.4(6) .
C23 C24 C25 120.1(9) .
C24 C25 C26 121.0(6) .
C27 C26 C25 118.2(6) .
C27 C26 C31 121.8(8) .
C25 C26 C31 120.0(6) .
C26 C27 C22 121.0(8) .
C26 C27 N3 118.5(5) .
C22 C27 N3 120.4(5) .
C22 C28 C30 113.1(8) .
C22 C28 C29 112.6(6) .
C30 C28 C29 109.0(5) .
C32 C31 C26 111.6(8) .
C32 C31 C33 111.7(6) .
C26 C31 C33 112.3(6) .
O1 C36 C35 124.4(16) .
C36 O1 C36 117.1(19) 2_656

loop_
_geom_bond_atom_site_label_1
_geom_bond_atom_site_label_2
_geom_bond_distance
_geom_bond_site_symmetry_2
Cr1 N2 1.877(12) .
Cr1 N3 1.930(12) .
Cr1 N1 1.947(16) .
Cr1 C34 1.971(13) .
N1 C2 1.356(12) .
N1 C15 1.463(12) .
N2 C7 1.384(10) .
N2 C3 1.393(15) .
N3 C8 1.356(10) .
N3 C27 1.477(17) .
C1 C2 1.532(16) .
C2 C3 1.469(12) .
C3 C4 1.418(10) .
C4 C5 1.404(10) .
C5 C6 1.424(16) .
C6 C7 1.416(10) .
C7 C8 1.468(17) .
C8 C9 1.500(10) .
C10 C11 1.413(12) .
C10 C15 1.427(12) .
C10 C16 1.541(17) .
C11 C12 1.399(16) .
C12 C13 1.382(12) .
C13 C14 1.423(12) .
C14 C15 1.409(16) .
C14 C19 1.553(12) .
C16 C18 1.513(12) .
C16 C17 1.546(16) .
C19 C20 1.528(13) .
C19 C21 1.568(15) .
C22 C27 1.411(10) .
C22 C23 1.431(17) .
C22 C28 1.549(12) .
C23 C24 1.383(11) .
C24 C25 1.402(11) .
C25 C26 1.420(16) .
C26 C27 1.432(11) .
C26 C31 1.542(11) .
C28 C30 1.535(16) .
C28 C29 1.540(17) .
C31 C32 1.534(15) .
C31 C33 1.539(16) .
C35 C36 1.28(2) .
C36 O1 1.36(2) .
O1 C36 1.36(2) 2_656

loop_
_geom_torsion_atom_site_label_1
_geom_torsion_atom_site_label_2
_geom_torsion_atom_site_label_3
_geom_torsion_atom_site_label_4
_geom_torsion
_geom_torsion_site_symmetry_4
N2 Cr1 N1 C2 -1.4(3) .
N3 Cr1 N1 C2 -1.6(6) .
C34 Cr1 N1 C2 177.6(3) .
N2 Cr1 N1 C15 174.9(3) .
N3 Cr1 N1 C15 174.6(4) .
C34 Cr1 N1 C15 -6.2(3) .
N3 Cr1 N2 C7 2.2(3) .
N1 Cr1 N2 C7 -177.8(3) .
C34 Cr1 N2 C7 92(10) .
N3 Cr1 N2 C3 -179.0(3) .
N1 Cr1 N2 C3 1.1(3) .
C34 Cr1 N2 C3 -89(10) .
N2 Cr1 N3 C8 -1.9(3) .
N1 Cr1 N3 C8 -1.7(6) .
C34 Cr1 N3 C8 179.1(3) .
N2 Cr1 N3 C27 176.2(3) .
N1 Cr1 N3 C27 176.4(4) .
C34 Cr1 N3 C27 -2.8(4) .
C15 N1 C2 C3 -175.2(3) .
Cr1 N1 C2 C3 1.3(4) .
C15 N1 C2 C1 5.5(6) .
Cr1 N1 C2 C1 -178.0(3) .
C7 N2 C3 C4 -0.7(5) .
Cr1 N2 C3 C4 -179.6(3) .
C7 N2 C3 C2 178.2(3) .
Cr1 N2 C3 C2 -0.7(4) .
N1 C2 C3 N2 -0.4(5) .
C1 C2 C3 N2 178.9(4) .
N1 C2 C3 C4 178.3(4) .
C1 C2 C3 C4 -2.4(7) .
N2 C3 C4 C5 0.9(6) .
C2 C3 C4 C5 -177.7(4) .
C3 C4 C5 C6 0.0(6) .
C4 C5 C6 C7 -1.2(6) .
C3 N2 C7 C6 -0.5(5) .
Cr1 N2 C7 C6 178.4(3) .
C3 N2 C7 C8 179.2(3) .
Cr1 N2 C7 C8 -1.9(4) .
C5 C6 C7 N2 1.4(6) .
C5 C6 C7 C8 -178.2(4) .
C27 N3 C8 C7 -176.9(3) .
Cr1 N3 C8 C7 1.4(4) .
C27 N3 C8 C9 2.6(6) .
Cr1 N3 C8 C9 -179.1(3) .
N2 C7 C8 N3 0.3(5) .
C6 C7 C8 N3 179.9(4) .
N2 C7 C8 C9 -179.2(4) .
C6 C7 C8 C9 0.4(7) .
C15 C10 C11 C12 -3.4(7) .
C16 C10 C11 C12 176.7(4) .
C10 C11 C12 C13 2.0(7) .
C11 C12 C13 C14 -0.4(7) .
C12 C13 C14 C15 0.3(7) .
C12 C13 C14 C19 -179.0(4) .
C13 C14 C15 C10 -1.7(6) .
C19 C14 C15 C10 177.6(4) .
C13 C14 C15 N1 -179.7(4) .
C19 C14 C15 N1 -0.5(6) .
C11 C10 C15 C14 3.2(6) .
C16 C10 C15 C14 -176.9(4) .
C11 C10 C15 N1 -178.7(4) .
C16 C10 C15 N1 1.2(6) .
C2 N1 C15 C14 -90.8(5) .
Cr1 N1 C15 C14 93.1(5) .
C2 N1 C15 C10 91.1(5) .
Cr1 N1 C15 C10 -85.0(5) .
C11 C10 C16 C18 -55.3(8) .
C15 C10 C16 C18 124.8(7) .
C11 C10 C16 C17 71.4(7) .
C15 C10 C16 C17 -108.5(6) .
C15 C14 C19 C20 122.7(6) .
C13 C14 C19 C20 -58.1(7) .
C15 C14 C19 C21 -115.0(6) .
C13 C14 C19 C21 64.2(7) .
C27 C22 C23 C24 0.5(6) .
C28 C22 C23 C24 -176.8(4) .
C22 C23 C24 C25 2.5(7) .
C23 C24 C25 C26 -2.6(7) .
C24 C25 C26 C27 -0.1(6) .
C24 C25 C26 C31 177.6(4) .
C25 C26 C27 C22 3.1(6) .
C31 C26 C27 C22 -174.6(4) .
C25 C26 C27 N3 -179.8(4) .
C31 C26 C27 N3 2.5(6) .
C23 C22 C27 C26 -3.3(6) .
C28 C22 C27 C26 173.9(4) .
C23 C22 C27 N3 179.7(3) .
C28 C22 C27 N3 -3.1(6) .
C8 N3 C27 C26 89.7(8) .
Cr1 N3 C27 C26 -88.3(8) .
C8 N3 C27 C22 -93.1(9) .
Cr1 N3 C27 C22 88.8(9) .
C27 C22 C28 C30 119.7(7) .
C23 C22 C28 C30 -63.2(8) .
C27 C22 C28 C29 -116.2(6) .
C23 C22 C28 C29 60.9(7) .
C27 C26 C31 C32 117.0(6) .
C25 C26 C31 C32 -60.6(7) .
C27 C26 C31 C33 -116.6(7) .
C25 C26 C31 C33 65.7(7) .
C35 C36 O1 C36 -167(3) 2_656
